data_7135731
loop_
_publ_author_name
'Zhou, Qianting'
'Zou, Jiayi'
'Xu, Haiyun'
'Gong, Yijun'
'Ma, Chunhua'
'Zhang, Xinying'
'Fan, Xuesen'

_publ_section_title
;
 <i>peri</i>-Selective C-H activation-initiated spiroannulation leading to
 spiropolycyclic compounds with unique photophysical properties and strong
 anticancer activity.
;
_journal_issue 37
_journal_name_full 'Chemical communications (Cambridge, England)'
_journal_page_first 9486
_journal_page_last 9490
_journal_paper_doi 10.1039/d6cc00372a
_journal_volume 62
_journal_year 2026
_chemical_formula_moiety 'C27 H17 N3 O2'
_chemical_formula_sum 'C27 H17 N3 O2'
_chemical_formula_weight 415.43
_space_group_crystal_system monoclinic
_space_group_IT_number 14
_space_group_name_Hall '-P 2ybc'
_space_group_name_H-M_alt 'P 1 21/c 1'
_atom_sites_solution_hydrogens geom
_atom_sites_solution_primary direct
_audit_creation_date 2025-04-22
_audit_creation_method
;
Olex2 1.3
(compiled 2020.11.12 svn.r5f609507 for OlexSys, GUI svn.r6408)
;
_audit_update_record
;
2026-01-12 deposited with the CCDC.	2026-04-13 downloaded from the CCDC.
;
_cell_angle_alpha 90
_cell_angle_beta 101.834(2)
_cell_angle_gamma 90
_cell_formula_units_Z 4
_cell_length_a 10.5426(2)
_cell_length_b 11.3200(2)
_cell_length_c 17.0570(3)
_cell_measurement_reflns_used 3392
_cell_measurement_temperature 293(2)
_cell_measurement_theta_max 70.9020
_cell_measurement_theta_min 4.7010
_cell_volume 1992.36(6)
_computing_cell_refinement 'CrysAlisPro 1.171.42.81a (Rigaku OD, 2023)'
_computing_data_collection 'CrysAlisPro 1.171.42.81a (Rigaku OD, 2023)'
_computing_data_reduction 'CrysAlisPro 1.171.42.81a (Rigaku OD, 2023)'
_computing_molecular_graphics 'Olex2 1.3 (Dolomanov et al., 2009)'
_computing_publication_material 'Olex2 1.3 (Dolomanov et al., 2009)'
_computing_structure_refinement 'SHELXL 2018/3 (Sheldrick, 2015)'
_computing_structure_solution 'SHELXS  (Sheldrick, 2008)'
_diffrn_ambient_temperature 293(2)
_diffrn_detector 'CCD plate'
_diffrn_detector_area_resol_mean 8.0521
_diffrn_detector_type EosS2
_diffrn_measured_fraction_theta_full 0.999
_diffrn_measured_fraction_theta_max 0.981
_diffrn_measurement_details
;
List of Runs (angles in degrees, time in seconds):

  # Type    Start    End  Width  t~exp~   \w     \q     \k     \f   Frames
#--------------------------------------------------------------------------
  1  \w    -23.00   3.00   1.00    6.49    --  -35.62  74.00 -35.00   26
  2  \w     -1.00  24.00   1.00    6.49    --   35.62 -74.00-164.00   25
  3  \w    102.00 171.00   1.00   25.97    --  106.81  74.00 -35.00   69
  4  \w     43.00 109.00   1.00   25.97    --  106.81 -74.00-164.00   66
  5  \w   -107.00 -40.00   1.00    6.49    --  -35.62-178.00 150.00   67
  6  \w     21.00  96.00   1.00    6.49    --   35.62  57.00  30.00   75
  7  \w     58.00 108.00   1.00    6.49    --   35.62-178.00-180.00   50
  8  \w     24.00  83.00   1.00    6.49    --   35.62  38.00-150.00   59
  9  \w     58.00 108.00   1.00    6.49    --   35.62-178.00  90.00   50
 10  \w     86.00 176.00   1.00   25.97    --  106.81  30.00 -90.00   90
 11  \w    122.00 172.00   1.00   25.97    --  106.81  77.00-150.00   50
 12  \w    110.00 136.00   1.00   25.97    --  106.81 111.00 -60.00   26
 13  \w    108.00 134.00   1.00   25.97    --  106.81  77.00 120.00   26
 14  \w    137.00 174.00   1.00   25.97    --  106.81 111.00 -60.00   37
 15  \w     46.00 122.00   1.00   25.97    --  106.81 -45.00-150.00   76
 16  \w     93.00 138.00   1.00   25.97    --  106.81  45.00  30.00   45
 17  \w     40.00  85.00   1.00   25.97    --  106.81-111.00  30.00   45
 18  \w    129.00 155.00   1.00   25.97    --  106.81 111.00-120.00   26
;
_diffrn_measurement_device 'four-circle diffractometer'
_diffrn_measurement_device_type 'SuperNova, Dual, Cu at home/near, EosS2'
_diffrn_measurement_method '\w scans'
_diffrn_orient_matrix_type 'CrysAlisPro convention (1999,Acta A55,543-557)'
_diffrn_orient_matrix_UB_11 0.1476233000
_diffrn_orient_matrix_UB_12 0.0189155000
_diffrn_orient_matrix_UB_13 0.0237972000
_diffrn_orient_matrix_UB_21 -0.0120086000
_diffrn_orient_matrix_UB_22 0.1099112000
_diffrn_orient_matrix_UB_23 -0.0543084000
_diffrn_orient_matrix_UB_31 -0.0189537000
_diffrn_orient_matrix_UB_32 0.0780526000
_diffrn_orient_matrix_UB_33 0.0706668000
_diffrn_radiation_monochromator mirror
_diffrn_radiation_probe x-ray
_diffrn_radiation_type 'Cu K\a'
_diffrn_radiation_wavelength 1.54184
_diffrn_reflns_av_R_equivalents 0.0230
_diffrn_reflns_av_unetI/netI 0.0290
_diffrn_reflns_Laue_measured_fraction_full 0.999
_diffrn_reflns_Laue_measured_fraction_max 0.981
_diffrn_reflns_limit_h_max 11
_diffrn_reflns_limit_h_min -12
_diffrn_reflns_limit_k_max 13
_diffrn_reflns_limit_k_min -11
_diffrn_reflns_limit_l_max 20
_diffrn_reflns_limit_l_min -17
_diffrn_reflns_number 8205
_diffrn_reflns_point_group_measured_fraction_full 0.999
_diffrn_reflns_point_group_measured_fraction_max 0.981
_diffrn_reflns_theta_full 67.684
_diffrn_reflns_theta_max 71.466
_diffrn_reflns_theta_min 4.285
_diffrn_source 'micro-focus sealed X-ray tube'
_diffrn_source_type 'SuperNova (Cu) X-ray Source'
_exptl_absorpt_coefficient_mu 0.716
_exptl_absorpt_correction_T_max 1.00000
_exptl_absorpt_correction_T_min 0.88089
_exptl_absorpt_correction_type multi-scan
_exptl_absorpt_process_details
;
CrysAlisPro 1.171.42.81a (Rigaku Oxford Diffraction, 2023)
Empirical absorption correction using spherical harmonics,
implemented in SCALE3 ABSPACK scaling algorithm.
;
_exptl_crystal_colour 'clear yellowish yellow'
_exptl_crystal_colour_lustre clear
_exptl_crystal_colour_modifier yellowish
_exptl_crystal_colour_primary yellow
_exptl_crystal_density_diffrn 1.385
_exptl_crystal_description block
_exptl_crystal_F_000 864
_exptl_crystal_size_max 0.2
_exptl_crystal_size_mid 0.12
_exptl_crystal_size_min 0.1
_refine_diff_density_max 0.259
_refine_diff_density_min -0.243
_refine_diff_density_rms 0.044
_refine_ls_extinction_method none
_refine_ls_goodness_of_fit_ref 1.044
_refine_ls_hydrogen_treatment constr
_refine_ls_matrix_type full
_refine_ls_number_parameters 290
_refine_ls_number_reflns 3793
_refine_ls_number_restraints 0
_refine_ls_restrained_S_all 1.044
_refine_ls_R_factor_all 0.0616
_refine_ls_R_factor_gt 0.0523
_refine_ls_shift/su_max 0.001
_refine_ls_shift/su_mean 0.000
_refine_ls_structure_factor_coef Fsqd
_refine_ls_weighting_details 'w=1/[\s^2^(Fo^2^)+(0.0930P)^2^+0.2203P] where P=(Fo^2^+2Fc^2^)/3'
_refine_ls_weighting_scheme calc
_refine_ls_wR_factor_gt 0.1451
_refine_ls_wR_factor_ref 0.1553
_reflns_Friedel_coverage 0.000
_reflns_number_gt 3100
_reflns_number_total 3793
_reflns_threshold_expression 'I > 2\s(I)'
_cod_data_source_file d6cc00372a2.cif
_cod_data_source_block 3a
_cod_depositor_comments 'Adding full bibliography for 7135731--7135733.cif.'
_cod_original_cell_volume 1992.35(6)
_cod_database_code 7135731
_shelx_shelxl_version_number 2018/3
_chemical_oxdiff_formula 'C1 H1 O1 N1'
_shelx_space_group_comment
;
The symmetry employed for this shelxl refinement is uniquely defined
by the following loop, which should always be used as a source of
symmetry information in preference to the above space-group names.
They are only intended as comments.
;
_shelx_estimated_absorpt_t_max 0.932
_shelx_estimated_absorpt_t_min 0.870
_reflns_odcompleteness_completeness 99.95
_reflns_odcompleteness_iscentric 1
_reflns_odcompleteness_theta 66.97
_olex2_refinement_description
;
1. Fixed Uiso
 At 1.2 times of:
  All C(H) groups
 At 1.5 times of:
  All C(H,H,H) groups
2.a Aromatic/amide H refined with riding coordinates:
 C2(H2), C3(H3), C4(H4), C5(H5), C9(H9), C10(H10), C11(H11), C14(H14),
 C15(H15), C16(H16), C21(H21), C22(H22), C23(H23), C24(H24)
2.b Idealised Me refined as rotating group:
 C27(H27A,H27B,H27C)
;
_olex2_submission_special_instructions 'No special instructions were received'
_oxdiff_exptl_absorpt_empirical_details
;
Empirical correction (ABSPACK) includes:
- Absorption correction using spherical harmonics
- Frame scaling
;
_oxdiff_exptl_absorpt_empirical_full_max 1.274
_oxdiff_exptl_absorpt_empirical_full_min 0.716

loop_
_space_group_symop_operation_xyz
'x, y, z'
'-x, y+1/2, -z+1/2'
'-x, -y, -z'
'x, -y-1/2, z-1/2'

loop_
_atom_site_label
_atom_site_type_symbol
_atom_site_fract_x
_atom_site_fract_y
_atom_site_fract_z
_atom_site_U_iso_or_equiv
_atom_site_adp_type
_atom_site_occupancy
_atom_site_site_symmetry_order
_atom_site_calc_flag
_atom_site_refinement_flags_posn
_atom_site_refinement_flags_adp
_atom_site_refinement_flags_occupancy
_atom_site_disorder_assembly
_atom_site_disorder_group
O1 O 0.13503(13) 0.14443(14) 0.55261(9) 0.0608(4) Uani 1 1 d . . . . .
O2 O 0.5083(2) -0.06117(16) 0.58942(13) 0.0908(6) Uani 1 1 d . . . . .
N1 N 0.24247(14) 0.30733(13) 0.66298(8) 0.0432(3) Uani 1 1 d . . . . .
N2 N 0.23228(15) 0.24910(14) 0.73063(9) 0.0488(4) Uani 1 1 d . . . . .
N3 N 0.32261(18) 0.04318(14) 0.56704(10) 0.0565(4) Uani 1 1 d . . . . .
C1 C 0.14818(16) 0.31612(16) 0.76072(10) 0.0455(4) Uani 1 1 d . . . . .
C2 C 0.1083(2) 0.2987(2) 0.83445(11) 0.0557(5) Uani 1 1 d . . . . .
H2 H 0.139175 0.235479 0.867747 0.067 Uiso 1 1 calc R U . . .
C3 C 0.0237(2) 0.3774(2) 0.85457(13) 0.0656(6) Uani 1 1 d . . . . .
H3 H -0.003469 0.368094 0.902746 0.079 Uiso 1 1 calc R U . . .
C4 C -0.0246(2) 0.4740(2) 0.80386(14) 0.0673(6) Uani 1 1 d . . . . .
H4 H -0.084273 0.525214 0.819073 0.081 Uiso 1 1 calc R U . . .
C5 C 0.01401(19) 0.49337(19) 0.73400(13) 0.0564(5) Uani 1 1 d . . . . .
H5 H -0.017968 0.557339 0.701726 0.068 Uiso 1 1 calc R U . . .
C6 C 0.10414(16) 0.41432(16) 0.71090(10) 0.0444(4) Uani 1 1 d . . . . .
C7 C 0.16950(15) 0.40615(15) 0.64732(10) 0.0409(4) Uani 1 1 d . . . . .
C8 C 0.17712(16) 0.47808(15) 0.57817(10) 0.0426(4) Uani 1 1 d . . . . .
C9 C 0.10883(18) 0.58143(16) 0.56045(11) 0.0512(4) Uani 1 1 d . . . . .
H9 H 0.054792 0.607163 0.593758 0.061 Uiso 1 1 calc R U . . .
C10 C 0.1192(2) 0.64874(18) 0.49307(13) 0.0592(5) Uani 1 1 d . . . . .
H10 H 0.071772 0.718221 0.482224 0.071 Uiso 1 1 calc R U . . .
C11 C 0.1975(2) 0.61383(19) 0.44350(12) 0.0599(5) Uani 1 1 d . . . . .
H11 H 0.203571 0.659714 0.399192 0.072 Uiso 1 1 calc R U . . .
C12 C 0.27040(19) 0.50751(18) 0.45877(11) 0.0517(4) Uani 1 1 d . . . . .
C13 C 0.26064(16) 0.43893(15) 0.52706(10) 0.0432(4) Uani 1 1 d . . . . .
C14 C 0.3508(2) 0.4675(2) 0.40772(12) 0.0627(5) Uani 1 1 d . . . . .
H14 H 0.355891 0.511117 0.362246 0.075 Uiso 1 1 calc R U . . .
C15 C 0.4210(2) 0.3666(2) 0.42362(13) 0.0645(6) Uani 1 1 d . . . . .
H15 H 0.473846 0.341700 0.389332 0.077 Uiso 1 1 calc R U . . .
C16 C 0.4137(2) 0.29996(18) 0.49182(12) 0.0550(5) Uani 1 1 d . . . . .
H16 H 0.463218 0.231734 0.503023 0.066 Uiso 1 1 calc R U . . .
C17 C 0.33444(17) 0.33401(16) 0.54228(10) 0.0448(4) Uani 1 1 d . . . . .
C18 C 0.32388(17) 0.25337(15) 0.61331(10) 0.0436(4) Uani 1 1 d . . . . .
C19 C 0.25040(18) 0.14184(17) 0.57634(10) 0.0483(4) Uani 1 1 d . . . . .
C20 C 0.45670(17) 0.22934(17) 0.66371(10) 0.0487(4) Uani 1 1 d . . . . .
C21 C 0.5192(2) 0.3144(2) 0.71555(12) 0.0590(5) Uani 1 1 d . . . . .
H21 H 0.476822 0.384218 0.723115 0.071 Uiso 1 1 calc R U . . .
C22 C 0.6462(2) 0.2951(3) 0.75655(13) 0.0728(6) Uani 1 1 d . . . . .
H22 H 0.688737 0.351986 0.791721 0.087 Uiso 1 1 calc R U . . .
C23 C 0.7083(2) 0.1917(3) 0.74474(15) 0.0817(8) Uani 1 1 d . . . . .
H23 H 0.793549 0.179790 0.771401 0.098 Uiso 1 1 calc R U . . .
C24 C 0.6463(2) 0.1057(3) 0.69416(14) 0.0738(7) Uani 1 1 d . . . . .
H24 H 0.689029 0.035939 0.686934 0.089 Uiso 1 1 calc R U . . .
C25 C 0.5191(2) 0.12366(19) 0.65386(12) 0.0567(5) Uani 1 1 d . . . . .
C26 C 0.4536(2) 0.02891(19) 0.60164(13) 0.0603(5) Uani 1 1 d . . . . .
C27 C 0.2557(3) -0.0544(2) 0.51893(16) 0.0772(7) Uani 1 1 d . . . . .
H27A H 0.165339 -0.052674 0.520695 0.116 Uiso 1 1 calc R U . . .
H27B H 0.292588 -0.128171 0.540130 0.116 Uiso 1 1 calc R U . . .
H27C H 0.265578 -0.046162 0.464471 0.116 Uiso 1 1 calc R U . . .

loop_
_atom_site_aniso_label
_atom_site_aniso_U_11
_atom_site_aniso_U_22
_atom_site_aniso_U_33
_atom_site_aniso_U_23
_atom_site_aniso_U_13
_atom_site_aniso_U_12
O1 0.0573(8) 0.0617(9) 0.0635(8) -0.0074(7) 0.0129(6) -0.0053(6)
O2 0.1080(14) 0.0577(10) 0.1080(14) -0.0054(10) 0.0253(11) 0.0325(10)
N1 0.0490(7) 0.0437(8) 0.0391(7) 0.0016(6) 0.0141(6) 0.0049(6)
N2 0.0565(8) 0.0492(8) 0.0436(7) 0.0051(6) 0.0173(6) 0.0043(7)
N3 0.0731(10) 0.0418(8) 0.0591(9) -0.0032(7) 0.0239(8) 0.0023(7)
C1 0.0457(8) 0.0491(9) 0.0428(8) -0.0053(7) 0.0118(7) -0.0035(7)
C2 0.0596(10) 0.0640(12) 0.0468(9) -0.0016(8) 0.0185(8) -0.0053(9)
C3 0.0685(12) 0.0825(15) 0.0525(11) -0.0105(10) 0.0283(9) -0.0045(11)
C4 0.0630(12) 0.0736(14) 0.0718(13) -0.0165(11) 0.0288(10) 0.0082(10)
C5 0.0527(10) 0.0556(11) 0.0620(11) -0.0078(9) 0.0140(8) 0.0068(8)
C6 0.0422(8) 0.0470(9) 0.0437(8) -0.0082(7) 0.0083(6) -0.0034(7)
C7 0.0415(7) 0.0390(8) 0.0410(8) -0.0057(6) 0.0057(6) 0.0018(6)
C8 0.0434(8) 0.0409(9) 0.0406(8) -0.0033(7) 0.0020(6) -0.0011(7)
C9 0.0541(9) 0.0443(9) 0.0518(9) -0.0046(8) 0.0028(8) 0.0034(8)
C10 0.0649(11) 0.0420(9) 0.0636(12) 0.0050(9) -0.0037(9) 0.0039(9)
C11 0.0729(12) 0.0503(11) 0.0528(10) 0.0127(9) 0.0042(9) -0.0051(9)
C12 0.0577(10) 0.0494(10) 0.0462(9) 0.0055(8) 0.0067(7) -0.0079(8)
C13 0.0458(8) 0.0414(8) 0.0403(8) 0.0004(7) 0.0039(6) -0.0039(7)
C14 0.0771(13) 0.0642(13) 0.0506(10) 0.0130(9) 0.0219(9) -0.0062(10)
C15 0.0748(13) 0.0714(14) 0.0553(11) 0.0061(10) 0.0322(10) 0.0025(11)
C16 0.0646(11) 0.0538(11) 0.0519(10) 0.0044(8) 0.0241(8) 0.0067(9)
C17 0.0503(9) 0.0454(9) 0.0402(8) 0.0009(7) 0.0125(7) -0.0009(7)
C18 0.0496(9) 0.0418(8) 0.0420(8) 0.0028(7) 0.0154(7) 0.0091(7)
C19 0.0583(10) 0.0469(10) 0.0439(8) 0.0031(7) 0.0199(7) 0.0027(8)
C20 0.0516(9) 0.0539(10) 0.0429(8) 0.0061(8) 0.0155(7) 0.0067(8)
C21 0.0608(11) 0.0631(12) 0.0538(10) -0.0008(9) 0.0139(8) 0.0023(9)
C22 0.0667(13) 0.0936(18) 0.0544(11) 0.0014(11) 0.0036(10) -0.0041(12)
C23 0.0620(12) 0.113(2) 0.0648(13) 0.0174(14) 0.0004(10) 0.0222(14)
C24 0.0710(13) 0.0850(16) 0.0649(13) 0.0169(12) 0.0126(11) 0.0293(13)
C25 0.0631(11) 0.0578(11) 0.0517(10) 0.0119(9) 0.0177(8) 0.0161(9)
C26 0.0747(13) 0.0497(11) 0.0603(11) 0.0092(9) 0.0228(10) 0.0164(9)
C27 0.1002(18) 0.0545(12) 0.0816(15) -0.0195(12) 0.0298(13) -0.0129(12)

loop_
_atom_type_symbol
_atom_type_description
_atom_type_scat_dispersion_real
_atom_type_scat_dispersion_imag
_atom_type_scat_source
C C 0.0181 0.0091 'International Tables Vol C Tables 4.2.6.8 and 6.1.1.4'
H H 0.0000 0.0000 'International Tables Vol C Tables 4.2.6.8 and 6.1.1.4'
N N 0.0311 0.0180 'International Tables Vol C Tables 4.2.6.8 and 6.1.1.4'
O O 0.0492 0.0322 'International Tables Vol C Tables 4.2.6.8 and 6.1.1.4'

loop_
_geom_angle_atom_site_label_1
_geom_angle_atom_site_label_2
_geom_angle_atom_site_label_3
_geom_angle
_geom_angle_site_symmetry_1
_geom_angle_site_symmetry_3
_geom_angle_publ_flag
N2 N1 C7 115.47(14) . . ?
N2 N1 C18 116.80(14) . . ?
C7 N1 C18 127.62(14) . . ?
C1 N2 N1 102.98(14) . . ?
C19 N3 C26 124.54(18) . . ?
C19 N3 C27 117.44(19) . . ?
C26 N3 C27 118.01(19) . . ?
N2 C1 C2 126.70(18) . . ?
N2 C1 C6 111.93(15) . . ?
C6 C1 C2 121.32(17) . . ?
C1 C2 H2 121.2 . . ?
C3 C2 C1 117.6(2) . . ?
C3 C2 H2 121.2 . . ?
C2 C3 H3 119.2 . . ?
C2 C3 C4 121.63(19) . . ?
C4 C3 H3 119.2 . . ?
C3 C4 H4 119.2 . . ?
C5 C4 C3 121.6(2) . . ?
C5 C4 H4 119.2 . . ?
C4 C5 H5 120.6 . . ?
C4 C5 C6 118.8(2) . . ?
C6 C5 H5 120.6 . . ?
C1 C6 C5 118.92(17) . . ?
C7 C6 C1 105.03(15) . . ?
C7 C6 C5 136.04(18) . . ?
N1 C7 C6 104.57(15) . . ?
N1 C7 C8 120.07(15) . . ?
C6 C7 C8 135.29(16) . . ?
C9 C8 C7 122.91(17) . . ?
C9 C8 C13 119.33(17) . . ?
C13 C8 C7 117.77(15) . . ?
C8 C9 H9 119.4 . . ?
C8 C9 C10 121.17(19) . . ?
C10 C9 H9 119.4 . . ?
C9 C10 H10 119.6 . . ?
C11 C10 C9 120.84(19) . . ?
C11 C10 H10 119.6 . . ?
C10 C11 H11 119.8 . . ?
C10 C11 C12 120.49(19) . . ?
C12 C11 H11 119.8 . . ?
C13 C12 C11 119.00(19) . . ?
C14 C12 C11 121.97(19) . . ?
C14 C12 C13 119.03(18) . . ?
C12 C13 C8 119.17(17) . . ?
C17 C13 C8 122.17(16) . . ?
C17 C13 C12 118.66(17) . . ?
C12 C14 H14 119.4 . . ?
C15 C14 C12 121.28(18) . . ?
C15 C14 H14 119.4 . . ?
C14 C15 H15 120.1 . . ?
C14 C15 C16 119.84(19) . . ?
C16 C15 H15 120.1 . . ?
C15 C16 H16 119.5 . . ?
C17 C16 C15 120.93(19) . . ?
C17 C16 H16 119.5 . . ?
C13 C17 C18 121.11(15) . . ?
C16 C17 C13 120.24(17) . . ?
C16 C17 C18 118.62(16) . . ?
N1 C18 C17 110.81(14) . . ?
N1 C18 C19 105.88(14) . . ?
N1 C18 C20 109.41(14) . . ?
C17 C18 C19 105.92(14) . . ?
C20 C18 C17 110.28(14) . . ?
C20 C18 C19 114.43(15) . . ?
O1 C19 N3 121.73(18) . . ?
O1 C19 C18 120.37(17) . . ?
N3 C19 C18 117.77(16) . . ?
C21 C20 C18 120.29(17) . . ?
C21 C20 C25 120.10(18) . . ?
C25 C20 C18 119.49(17) . . ?
C20 C21 H21 120.1 . . ?
C20 C21 C22 119.7(2) . . ?
C22 C21 H21 120.1 . . ?
C21 C22 H22 120.1 . . ?
C23 C22 C21 119.7(2) . . ?
C23 C22 H22 120.1 . . ?
C22 C23 H23 119.5 . . ?
C24 C23 C22 121.0(2) . . ?
C24 C23 H23 119.5 . . ?
C23 C24 H24 120.2 . . ?
C23 C24 C25 119.6(2) . . ?
C25 C24 H24 120.2 . . ?
C20 C25 C26 121.62(18) . . ?
C24 C25 C20 119.9(2) . . ?
C24 C25 C26 118.5(2) . . ?
O2 C26 N3 119.3(2) . . ?
O2 C26 C25 122.5(2) . . ?
N3 C26 C25 118.17(17) . . ?
N3 C27 H27A 109.5 . . ?
N3 C27 H27B 109.5 . . ?
N3 C27 H27C 109.5 . . ?
H27A C27 H27B 109.5 . . ?
H27A C27 H27C 109.5 . . ?
H27B C27 H27C 109.5 . . ?

loop_
_geom_bond_atom_site_label_1
_geom_bond_atom_site_label_2
_geom_bond_distance
_geom_bond_site_symmetry_2
_geom_bond_publ_flag
O1 C19 1.201(2) . ?
O2 C26 1.210(3) . ?
N1 N2 1.352(2) . ?
N1 C7 1.353(2) . ?
N1 C18 1.458(2) . ?
N2 C1 1.346(2) . ?
N3 C19 1.379(2) . ?
N3 C26 1.396(3) . ?
N3 C27 1.467(3) . ?
C1 C2 1.419(2) . ?
C1 C6 1.418(3) . ?
C2 H2 0.9300 . ?
C2 C3 1.354(3) . ?
C3 H3 0.9300 . ?
C3 C4 1.423(4) . ?
C4 H4 0.9300 . ?
C4 C5 1.354(3) . ?
C5 H5 0.9300 . ?
C5 C6 1.419(3) . ?
C6 C7 1.402(2) . ?
C7 C8 1.449(2) . ?
C8 C9 1.374(2) . ?
C8 C13 1.431(2) . ?
C9 H9 0.9300 . ?
C9 C10 1.402(3) . ?
C10 H10 0.9300 . ?
C10 C11 1.356(3) . ?
C11 H11 0.9300 . ?
C11 C12 1.423(3) . ?
C12 C13 1.421(3) . ?
C12 C14 1.408(3) . ?
C13 C17 1.414(3) . ?
C14 H14 0.9300 . ?
C14 C15 1.359(3) . ?
C15 H15 0.9300 . ?
C15 C16 1.402(3) . ?
C16 H16 0.9300 . ?
C16 C17 1.372(3) . ?
C17 C18 1.539(2) . ?
C18 C19 1.546(3) . ?
C18 C20 1.510(2) . ?
C20 C21 1.380(3) . ?
C20 C25 1.392(3) . ?
C21 H21 0.9300 . ?
C21 C22 1.395(3) . ?
C22 H22 0.9300 . ?
C22 C23 1.377(4) . ?
C23 H23 0.9300 . ?
C23 C24 1.374(4) . ?
C24 H24 0.9300 . ?
C24 C25 1.390(3) . ?
C25 C26 1.473(3) . ?
C27 H27A 0.9600 . ?
C27 H27B 0.9600 . ?
C27 H27C 0.9600 . ?

loop_
_geom_torsion_atom_site_label_1
_geom_torsion_atom_site_label_2
_geom_torsion_atom_site_label_3
_geom_torsion_atom_site_label_4
_geom_torsion
_geom_torsion_site_symmetry_1
_geom_torsion_site_symmetry_2
_geom_torsion_site_symmetry_3
_geom_torsion_site_symmetry_4
_geom_torsion_publ_flag
N1 N2 C1 C2 -176.21(17) . . . . ?
N1 N2 C1 C6 1.29(19) . . . . ?
N1 C7 C8 C9 -177.79(15) . . . . ?
N1 C7 C8 C13 1.7(2) . . . . ?
N1 C18 C19 O1 40.7(2) . . . . ?
N1 C18 C19 N3 -143.41(15) . . . . ?
N1 C18 C20 C21 -45.4(2) . . . . ?
N1 C18 C20 C25 138.59(17) . . . . ?
N2 N1 C7 C6 -0.08(19) . . . . ?
N2 N1 C7 C8 177.41(14) . . . . ?
N2 N1 C18 C17 -175.64(14) . . . . ?
N2 N1 C18 C19 69.95(18) . . . . ?
N2 N1 C18 C20 -53.8(2) . . . . ?
N2 C1 C2 C3 179.10(19) . . . . ?
N2 C1 C6 C5 179.55(16) . . . . ?
N2 C1 C6 C7 -1.38(19) . . . . ?
C1 C2 C3 C4 0.4(3) . . . . ?
C1 C6 C7 N1 0.83(17) . . . . ?
C1 C6 C7 C8 -176.07(18) . . . . ?
C2 C1 C6 C5 -2.8(3) . . . . ?
C2 C1 C6 C7 176.27(16) . . . . ?
C2 C3 C4 C5 -1.6(4) . . . . ?
C3 C4 C5 C6 0.5(3) . . . . ?
C4 C5 C6 C1 1.6(3) . . . . ?
C4 C5 C6 C7 -177.1(2) . . . . ?
C5 C6 C7 N1 179.7(2) . . . . ?
C5 C6 C7 C8 2.8(3) . . . . ?
C6 C1 C2 C3 1.8(3) . . . . ?
C6 C7 C8 C9 -1.3(3) . . . . ?
C6 C7 C8 C13 178.25(17) . . . . ?
C7 N1 N2 C1 -0.7(2) . . . . ?
C7 N1 C18 C17 8.4(2) . . . . ?
C7 N1 C18 C19 -106.04(18) . . . . ?
C7 N1 C18 C20 130.17(17) . . . . ?
C7 C8 C9 C10 179.78(17) . . . . ?
C7 C8 C13 C12 -179.95(15) . . . . ?
C7 C8 C13 C17 -0.1(2) . . . . ?
C8 C9 C10 C11 -0.2(3) . . . . ?
C8 C13 C17 C16 -179.77(17) . . . . ?
C8 C13 C17 C18 2.6(3) . . . . ?
C9 C8 C13 C12 -0.4(2) . . . . ?
C9 C8 C13 C17 179.43(16) . . . . ?
C9 C10 C11 C12 0.3(3) . . . . ?
C10 C11 C12 C13 -0.4(3) . . . . ?
C10 C11 C12 C14 178.8(2) . . . . ?
C11 C12 C13 C8 0.5(3) . . . . ?
C11 C12 C13 C17 -179.36(16) . . . . ?
C11 C12 C14 C15 179.2(2) . . . . ?
C12 C13 C17 C16 0.1(3) . . . . ?
C12 C13 C17 C18 -177.50(16) . . . . ?
C12 C14 C15 C16 0.2(4) . . . . ?
C13 C8 C9 C10 0.3(3) . . . . ?
C13 C12 C14 C15 -1.5(3) . . . . ?
C13 C17 C18 N1 -6.1(2) . . . . ?
C13 C17 C18 C19 108.29(17) . . . . ?
C13 C17 C18 C20 -127.39(17) . . . . ?
C14 C12 C13 C8 -178.79(17) . . . . ?
C14 C12 C13 C17 1.4(3) . . . . ?
C14 C15 C16 C17 1.2(4) . . . . ?
C15 C16 C17 C13 -1.4(3) . . . . ?
C15 C16 C17 C18 176.24(19) . . . . ?
C16 C17 C18 N1 176.29(16) . . . . ?
C16 C17 C18 C19 -69.3(2) . . . . ?
C16 C17 C18 C20 55.0(2) . . . . ?
C17 C18 C19 O1 -77.0(2) . . . . ?
C17 C18 C19 N3 98.87(17) . . . . ?
C17 C18 C20 C21 76.7(2) . . . . ?
C17 C18 C20 C25 -99.28(19) . . . . ?
C18 N1 N2 C1 -177.23(14) . . . . ?
C18 N1 C7 C6 175.96(16) . . . . ?
C18 N1 C7 C8 -6.6(3) . . . . ?
C18 C20 C21 C22 -174.44(18) . . . . ?
C18 C20 C25 C24 173.67(18) . . . . ?
C18 C20 C25 C26 -6.6(3) . . . . ?
C19 N3 C26 O2 -179.7(2) . . . . ?
C19 N3 C26 C25 2.0(3) . . . . ?
C19 C18 C20 C21 -164.02(17) . . . . ?
C19 C18 C20 C25 20.0(2) . . . . ?
C20 C18 C19 O1 161.30(16) . . . . ?
C20 C18 C19 N3 -22.8(2) . . . . ?
C20 C21 C22 C23 0.2(3) . . . . ?
C20 C25 C26 O2 176.4(2) . . . . ?
C20 C25 C26 N3 -5.4(3) . . . . ?
C21 C20 C25 C24 -2.3(3) . . . . ?
C21 C20 C25 C26 177.44(18) . . . . ?
C21 C22 C23 C24 -1.2(4) . . . . ?
C22 C23 C24 C25 0.4(4) . . . . ?
C23 C24 C25 C20 1.3(3) . . . . ?
C23 C24 C25 C26 -178.4(2) . . . . ?
C24 C25 C26 O2 -3.8(3) . . . . ?
C24 C25 C26 N3 174.39(19) . . . . ?
C25 C20 C21 C22 1.5(3) . . . . ?
C26 N3 C19 O1 -171.70(18) . . . . ?
C26 N3 C19 C18 12.5(3) . . . . ?
C27 N3 C19 O1 6.8(3) . . . . ?
C27 N3 C19 C18 -169.03(18) . . . . ?
C27 N3 C26 O2 1.8(3) . . . . ?
C27 N3 C26 C25 -176.44(19) . . . . ?
